data_7038228
loop_
_publ_author_name
'Xing, Kai'
'Fan, Ruiqing'
'Gao, Song'
'Wang, Xinming'
'Du, Xi'
'Wang, Ping'
'Fang, Ru'
'Yang, Yulin'

_publ_section_title
;
 Controllable synthesis of Zn/Cd(ii) coordination polymers: dual-emissive
 luminescent properties, and tailoring emission tendency under varying
 excitation energies.
;
_journal_issue 11
_journal_name_full 'Dalton transactions (Cambridge, England : 2003)'
_journal_page_first 4863
_journal_page_last 4878
_journal_paper_doi 10.1039/c5dt04759e
_journal_volume 45
_journal_year 2016
_chemical_formula_sum 'C27 H18 Cd N4 O7'
_chemical_formula_weight 622.86
_chemical_name_systematic
; 
 ? 
;
_space_group_IT_number 2
_symmetry_cell_setting triclinic
_symmetry_space_group_name_Hall '-P 1'
_symmetry_space_group_name_H-M 'P -1'
_atom_sites_solution_hydrogens geom
_atom_sites_solution_primary direct
_atom_sites_solution_secondary difmap
_audit_creation_method SHELXL-97
_audit_update_record
;
2015-05-18 deposited with the CCDC.
2016-02-01 downloaded from the CCDC.
;
_cell_angle_alpha 109.566(2)
_cell_angle_beta 99.334(3)
_cell_angle_gamma 94.642(3)
_cell_formula_units_Z 2
_cell_length_a 7.8553(11)
_cell_length_b 11.9933(17)
_cell_length_c 13.9255(19)
_cell_measurement_reflns_used 1772
_cell_measurement_temperature 296(2)
_cell_measurement_theta_max 27.49
_cell_measurement_theta_min 1.82
_cell_volume 1206.8(3)
_computing_cell_refinement 'Bruker SMART'
_computing_data_collection 'Bruker SMART'
_computing_data_reduction 'Bruker SAINT'
_computing_molecular_graphics 'Bruker SHELXTL'
_computing_publication_material 'Bruker SHELXTL'
_computing_structure_refinement 'SHELXL-97 (Sheldrick, 1997)'
_computing_structure_solution 'SHELXS-97 (Sheldrick, 1990)'
_diffrn_ambient_temperature 293(2)
_diffrn_measured_fraction_theta_full 0.989
_diffrn_measured_fraction_theta_max 0.958
_diffrn_measurement_device_type 'Bruker Smart APEX CCD area detector'
_diffrn_measurement_method 'phi and omega scans'
_diffrn_radiation_monochromator graphite
_diffrn_radiation_source 'fine-focus sealed tube'
_diffrn_radiation_type MoK\a
_diffrn_radiation_wavelength 0.71073
_diffrn_reflns_av_R_equivalents 0.0438
_diffrn_reflns_av_sigmaI/netI 0.0829
_diffrn_reflns_limit_h_max 10
_diffrn_reflns_limit_h_min -8
_diffrn_reflns_limit_k_max 15
_diffrn_reflns_limit_k_min -15
_diffrn_reflns_limit_l_max 18
_diffrn_reflns_limit_l_min -17
_diffrn_reflns_number 9710
_diffrn_reflns_theta_full 25.00
_diffrn_reflns_theta_max 27.49
_diffrn_reflns_theta_min 1.82
_diffrn_standards_decay_% 0
_diffrn_standards_interval_count 0
_diffrn_standards_interval_time 0
_diffrn_standards_number 0
_exptl_absorpt_coefficient_mu 0.962
_exptl_absorpt_correction_T_max 0.7942
_exptl_absorpt_correction_T_min 0.7880
_exptl_absorpt_correction_type multi-scan
_exptl_crystal_colour colerless
_exptl_crystal_density_diffrn 1.714
_exptl_crystal_density_method 'not measured'
_exptl_crystal_description block
_exptl_crystal_F_000 624
_exptl_crystal_size_max 0.26
_exptl_crystal_size_mid 0.26
_exptl_crystal_size_min 0.25
_refine_diff_density_max 0.573
_refine_diff_density_min -0.926
_refine_diff_density_rms 0.117
_refine_ls_extinction_method none
_refine_ls_goodness_of_fit_ref 0.825
_refine_ls_hydrogen_treatment mixed
_refine_ls_matrix_type full
_refine_ls_number_parameters 352
_refine_ls_number_reflns 5298
_refine_ls_number_restraints 0
_refine_ls_restrained_S_all 0.825
_refine_ls_R_factor_all 0.0705
_refine_ls_R_factor_gt 0.0475
_refine_ls_shift/su_max 0.001
_refine_ls_shift/su_mean 0.000
_refine_ls_structure_factor_coef Fsqd
_refine_ls_weighting_details 'calc w=1/[\s^2^(Fo^2^)+(0.1000P)^2^+0.0000P] where P=(Fo^2^+2Fc^2^)/3'
_refine_ls_weighting_scheme calc
_refine_ls_wR_factor_gt 0.1188
_refine_ls_wR_factor_ref 0.1389
_reflns_number_gt 3960
_reflns_number_total 5298
_reflns_threshold_expression >2sigma(I)
_cod_data_source_file c5dt04759e2.cif
_cod_data_source_block 2
_cod_depositor_comments
;
The following automatic conversions were performed:

'_symmetry_cell_setting' value 'Triclinic' changed to 'triclinic'
according to
/usr/data/users/saulius/crontab/automatic-downloads/rss-feeds/RSC/lib/dictionaries/cif_core.dic
dictionary named 'cif_core.dic' version 2.4.2 from 2011-04-26.

Automatic conversion script
Id: cif_fix_values 4268 2015-11-12 08:31:59Z antanas 

 Adding full bibliography for 7038227--7038231.cif.
;
_cod_original_sg_symbol_H-M P-1
_cod_database_code 7038228

loop_
_symmetry_equiv_pos_as_xyz
'x, y, z'
'-x, -y, -z'

loop_
_atom_site_label
_atom_site_type_symbol
_atom_site_fract_x
_atom_site_fract_y
_atom_site_fract_z
_atom_site_U_iso_or_equiv
_atom_site_adp_type
_atom_site_occupancy
_atom_site_symmetry_multiplicity
_atom_site_calc_flag
_atom_site_refinement_flags
Cd1 Cd 0.24028(4) 0.53675(3) 0.02166(2) 0.02389(13) Uani 1 1 d .
O1 O 0.0035(4) 0.6317(3) 0.0705(2) 0.0266(7) Uani 1 1 d .
O2 O 0.0120(5) 0.7165(3) 0.2413(2) 0.0344(8) Uani 1 1 d .
O3 O -0.3707(5) 0.6049(3) 0.0892(3) 0.0311(8) Uani 1 1 d .
O4 O -0.5822(5) 0.7150(3) 0.0901(3) 0.0454(10) Uani 1 1 d .
O5 O 0.1681(5) 0.9233(3) 0.1699(3) 0.0350(8) Uani 1 1 d .
O6 O 0.1757(5) 1.1848(3) 0.6223(3) 0.0420(9) Uani 1 1 d .
H6 H 0.1050 1.2071 0.6595 0.063 Uiso 1 1 calc R
O7 O -0.0612(5) 1.1403(3) 0.4970(3) 0.0428(9) Uani 1 1 d .
N1 N 0.1811(6) 0.5877(3) -0.1232(3) 0.0297(9) Uani 1 1 d .
N2 N 0.1801(5) 0.5909(3) -0.2808(3) 0.0268(9) Uani 1 1 d .
N3 N 0.2895(5) 0.4660(4) 0.1525(3) 0.0282(9) Uani 1 1 d .
N4 N 0.2927(6) 0.4613(4) 0.3098(3) 0.0287(9) Uani 1 1 d .
C1 C -0.0295(6) 0.7106(4) 0.1499(3) 0.0215(9) Uani 1 1 d .
C2 C -0.1172(6) 0.8110(4) 0.1291(3) 0.0219(9) Uani 1 1 d .
C3 C -0.2983(6) 0.8070(4) 0.1023(3) 0.0246(10) Uani 1 1 d .
C4 C -0.4245(7) 0.7018(4) 0.0941(3) 0.0279(11) Uani 1 1 d .
C5 C -0.3657(7) 0.9012(4) 0.0799(4) 0.0344(12) Uani 1 1 d .
H5A H -0.4859 0.8983 0.0629 0.041 Uiso 1 1 calc R
C6 C -0.2575(7) 0.9983(5) 0.0827(4) 0.0410(14) Uani 1 1 d .
H6A H -0.3042 1.0590 0.0645 0.049 Uiso 1 1 calc R
C7 C -0.0792(8) 1.0061(4) 0.1124(4) 0.0370(12) Uani 1 1 d .
H7A H -0.0054 1.0725 0.1157 0.044 Uiso 1 1 calc R
C8 C -0.0114(6) 0.9138(4) 0.1372(3) 0.0271(10) Uani 1 1 d .
C9 C 0.2355(7) 0.9912(4) 0.2740(4) 0.0297(11) Uani 1 1 d .
C10 C 0.1318(6) 1.0352(4) 0.3449(4) 0.0272(10) Uani 1 1 d .
H10A H 0.0110 1.0226 0.3239 0.033 Uiso 1 1 calc R
C11 C 0.2109(6) 1.0994(4) 0.4491(4) 0.0294(11) Uani 1 1 d .
C12 C 0.0945(7) 1.1424(4) 0.5236(4) 0.0302(11) Uani 1 1 d .
C13 C 0.3893(7) 1.1209(5) 0.4789(4) 0.0375(12) Uani 1 1 d .
H13A H 0.4418 1.1649 0.5477 0.045 Uiso 1 1 calc R
C14 C 0.4904(7) 1.0768(5) 0.4062(4) 0.0444(14) Uani 1 1 d .
H14A H 0.6113 1.0913 0.4266 0.053 Uiso 1 1 calc R
C15 C 0.4155(7) 1.0124(5) 0.3050(5) 0.0424(13) Uani 1 1 d .
H15A H 0.4851 0.9828 0.2569 0.051 Uiso 1 1 calc R
C16 C 0.2504(6) 0.5200(4) 0.2439(4) 0.0296(11) Uani 1 1 d .
H16A H 0.2001 0.5898 0.2608 0.035 Uiso 1 1 calc R
C17 C 0.2663(6) 0.4952(4) 0.4145(3) 0.0262(10) Uani 1 1 d .
C18 C 0.3635(8) 0.3632(5) 0.2567(4) 0.0388(13) Uani 1 1 d .
H18A H 0.4053 0.3058 0.2819 0.047 Uiso 1 1 calc R
C19 C 0.3598(8) 0.3671(5) 0.1604(4) 0.0402(13) Uani 1 1 d .
H19A H 0.3990 0.3112 0.1074 0.048 Uiso 1 1 calc R
C20 C 0.2179(7) 0.5323(5) -0.2141(4) 0.0322(11) Uani 1 1 d .
H20A H 0.2646 0.4610 -0.2309 0.039 Uiso 1 1 calc R
C21 C 0.1130(8) 0.6906(4) -0.2265(4) 0.0425(14) Uani 1 1 d .
H21A H 0.0745 0.7491 -0.2513 0.051 Uiso 1 1 calc R
C22 C 0.1140(7) 0.6870(5) -0.1313(4) 0.0369(13) Uani 1 1 d .
H22A H 0.0750 0.7434 -0.0785 0.044 Uiso 1 1 calc R
C23 C 0.2106(6) 0.5586(4) -0.3844(3) 0.0272(10) Uani 1 1 d .
C24 C 0.2432(8) 0.4448(4) -0.4351(4) 0.0404(14) Uani 1 1 d .
H24A H 0.2459 0.3891 -0.4020 0.048 Uiso 1 1 calc R
C25 C 0.2721(8) 0.4135(5) -0.5358(4) 0.0365(13) Uani 1 1 d .
H25A H 0.2955 0.3370 -0.5699 0.044 Uiso 1 1 calc R
C26 C 0.2329(8) 0.6088(5) -0.5344(4) 0.0397(13) Uani 1 1 d .
H26A H 0.2293 0.6645 -0.5675 0.048 Uiso 1 1 calc R
C27 C 0.2049(8) 0.6399(5) -0.4340(4) 0.0407(14) Uani 1 1 d .
H27A H 0.1819 0.7165 -0.3999 0.049 Uiso 1 1 calc R

loop_
_atom_site_aniso_label
_atom_site_aniso_U_11
_atom_site_aniso_U_22
_atom_site_aniso_U_33
_atom_site_aniso_U_23
_atom_site_aniso_U_13
_atom_site_aniso_U_12
Cd1 0.0293(2) 0.0267(2) 0.01873(18) 0.00921(13) 0.00901(13) 0.00794(14)
O1 0.0256(19) 0.0258(17) 0.0237(16) 0.0010(13) 0.0074(14) 0.0058(14)
O2 0.049(2) 0.0334(19) 0.0198(16) 0.0065(14) 0.0050(15) 0.0169(16)
O3 0.039(2) 0.0251(17) 0.0351(19) 0.0117(14) 0.0191(16) 0.0114(15)
O4 0.021(2) 0.041(2) 0.070(3) 0.015(2) 0.0044(19) 0.0090(16)
O5 0.032(2) 0.0329(19) 0.0314(19) -0.0004(15) 0.0089(16) 0.0027(15)
O6 0.044(2) 0.053(2) 0.0246(18) 0.0076(17) 0.0059(16) 0.0099(18)
O7 0.037(2) 0.054(2) 0.035(2) 0.0097(18) 0.0103(18) 0.0155(19)
N1 0.042(3) 0.027(2) 0.024(2) 0.0109(17) 0.0135(18) 0.0072(18)
N2 0.036(2) 0.030(2) 0.0210(19) 0.0122(16) 0.0128(17) 0.0104(18)
N3 0.028(2) 0.038(2) 0.0182(19) 0.0093(17) 0.0052(16) 0.0058(18)
N4 0.038(3) 0.033(2) 0.0197(19) 0.0123(17) 0.0099(18) 0.0116(18)
C1 0.017(2) 0.022(2) 0.024(2) 0.0048(18) 0.0068(18) 0.0054(17)
C2 0.027(3) 0.023(2) 0.015(2) 0.0039(17) 0.0067(18) 0.0087(18)
C3 0.031(3) 0.021(2) 0.020(2) 0.0035(18) 0.0060(19) 0.0042(19)
C4 0.032(3) 0.031(3) 0.016(2) 0.0025(18) 0.0057(19) 0.005(2)
C5 0.039(3) 0.027(2) 0.032(3) 0.009(2) -0.005(2) 0.004(2)
C6 0.052(4) 0.031(3) 0.041(3) 0.016(2) 0.002(3) 0.013(2)
C7 0.051(4) 0.022(2) 0.035(3) 0.006(2) 0.010(3) 0.005(2)
C8 0.030(3) 0.027(2) 0.021(2) 0.0029(18) 0.007(2) 0.002(2)
C9 0.032(3) 0.022(2) 0.033(3) 0.007(2) 0.007(2) 0.002(2)
C10 0.019(3) 0.029(2) 0.030(2) 0.007(2) 0.004(2) 0.0004(19)
C11 0.030(3) 0.031(2) 0.028(2) 0.010(2) 0.007(2) 0.006(2)
C12 0.037(3) 0.026(2) 0.026(2) 0.0080(19) 0.006(2) 0.003(2)
C13 0.034(3) 0.042(3) 0.033(3) 0.011(2) 0.005(2) 0.001(2)
C14 0.023(3) 0.059(4) 0.046(3) 0.014(3) 0.003(2) 0.006(3)
C15 0.029(3) 0.052(3) 0.047(3) 0.015(3) 0.015(3) 0.011(3)
C16 0.032(3) 0.037(3) 0.023(2) 0.014(2) 0.005(2) 0.009(2)
C17 0.030(3) 0.029(2) 0.021(2) 0.0098(19) 0.0044(19) 0.007(2)
C18 0.054(4) 0.039(3) 0.030(3) 0.017(2) 0.011(3) 0.022(3)
C19 0.051(4) 0.045(3) 0.027(3) 0.009(2) 0.014(2) 0.025(3)
C20 0.044(3) 0.034(3) 0.025(2) 0.014(2) 0.015(2) 0.011(2)
C21 0.076(4) 0.031(3) 0.034(3) 0.018(2) 0.023(3) 0.024(3)
C22 0.056(4) 0.034(3) 0.028(3) 0.012(2) 0.020(3) 0.017(3)
C23 0.032(3) 0.030(2) 0.017(2) 0.0070(19) 0.0036(19) 0.003(2)
C24 0.073(4) 0.029(3) 0.029(3) 0.018(2) 0.015(3) 0.013(3)
C25 0.060(4) 0.026(2) 0.026(2) 0.011(2) 0.013(2) 0.009(2)
C26 0.065(4) 0.038(3) 0.031(3) 0.022(2) 0.020(3) 0.020(3)
C27 0.066(4) 0.034(3) 0.031(3) 0.016(2) 0.019(3) 0.018(3)

loop_
_atom_type_symbol
_atom_type_description
_atom_type_scat_dispersion_real
_atom_type_scat_dispersion_imag
_atom_type_scat_source
C C 0.0033 0.0016 'International Tables Vol C Tables 4.2.6.8 and 6.1.1.4'
H H 0.0000 0.0000 'International Tables Vol C Tables 4.2.6.8 and 6.1.1.4'
Cd Cd -0.8075 1.2024 'International Tables Vol C Tables 4.2.6.8 and 6.1.1.4'
N N 0.0061 0.0033 'International Tables Vol C Tables 4.2.6.8 and 6.1.1.4'
O O 0.0106 0.0060 'International Tables Vol C Tables 4.2.6.8 and 6.1.1.4'

loop_
_geom_angle_atom_site_label_1
_geom_angle_atom_site_label_2
_geom_angle_atom_site_label_3
_geom_angle
_geom_angle_site_symmetry_1
_geom_angle_site_symmetry_3
N3 Cd1 O4 101.50(15) . 1_655
N3 Cd1 N1 173.81(13) . .
O4 Cd1 N1 84.17(15) 1_655 .
N3 Cd1 O3 95.09(13) . 2_565
O4 Cd1 O3 110.29(13) 1_655 2_565
N1 Cd1 O3 80.50(13) . 2_565
N3 Cd1 O1 96.60(13) . .
O4 Cd1 O1 90.37(12) 1_655 .
N1 Cd1 O1 85.75(13) . .
O3 Cd1 O1 153.65(12) 2_565 .
N3 Cd1 O1 89.18(13) . 2_565
O4 Cd1 O1 166.30(12) 1_655 2_565
N1 Cd1 O1 85.59(13) . 2_565
O3 Cd1 O1 76.84(11) 2_565 2_565
O1 Cd1 O1 79.79(11) . 2_565
N3 Cd1 Cd1 93.60(10) . 2_565
O4 Cd1 Cd1 131.16(9) 1_655 2_565
N1 Cd1 Cd1 84.35(11) . 2_565
O3 Cd1 Cd1 114.27(9) 2_565 2_565
O1 Cd1 Cd1 41.50(8) . 2_565
O1 Cd1 Cd1 38.30(7) 2_565 2_565
C1 O1 Cd1 137.9(3) . .
C1 O1 Cd1 113.9(3) . 2_565
Cd1 O1 Cd1 100.21(11) . 2_565
C4 O3 Cd1 137.7(3) . 2_565
C4 O4 Cd1 111.6(3) . 1_455
C9 O5 C8 116.0(4) . .
C12 O6 H6 109.5 . .
C20 N1 C22 105.6(4) . .
C20 N1 Cd1 126.6(3) . .
C22 N1 Cd1 127.7(3) . .
C20 N2 C21 105.7(4) . .
C20 N2 C23 126.9(4) . .
C21 N2 C23 127.3(4) . .
C16 N3 C19 105.4(4) . .
C16 N3 Cd1 122.4(3) . .
C19 N3 Cd1 132.3(3) . .
C16 N4 C18 107.0(4) . .
C16 N4 C17 125.8(4) . .
C18 N4 C17 127.2(4) . .
O2 C1 O1 126.3(4) . .
O2 C1 C2 118.0(4) . .
O1 C1 C2 115.5(4) . .
C8 C2 C3 117.7(4) . .
C8 C2 C1 118.0(4) . .
C3 C2 C1 124.3(4) . .
C5 C3 C2 120.0(4) . .
C5 C3 C4 117.9(4) . .
C2 C3 C4 122.0(4) . .
O3 C4 O4 122.9(5) . .
O3 C4 C3 119.7(4) . .
O4 C4 C3 117.4(4) . .
C6 C5 C3 120.9(5) . .
C6 C5 H5A 119.6 . .
C3 C5 H5A 119.6 . .
C5 C6 C7 120.1(5) . .
C5 C6 H6A 120.0 . .
C7 C6 H6A 120.0 . .
C6 C7 C8 119.2(5) . .
C6 C7 H7A 120.4 . .
C8 C7 H7A 120.4 . .
C7 C8 C2 121.9(5) . .
C7 C8 O5 119.1(4) . .
C2 C8 O5 118.9(4) . .
C10 C9 C15 120.3(5) . .
C10 C9 O5 122.9(4) . .
C15 C9 O5 116.7(5) . .
C9 C10 C11 119.0(5) . .
C9 C10 H10A 120.5 . .
C11 C10 H10A 120.5 . .
C13 C11 C10 120.2(5) . .
C13 C11 C12 122.4(5) . .
C10 C11 C12 117.4(4) . .
O7 C12 O6 122.6(5) . .
O7 C12 C11 123.4(5) . .
O6 C12 C11 114.0(5) . .
C11 C13 C14 119.7(5) . .
C11 C13 H13A 120.2 . .
C14 C13 H13A 120.2 . .
C15 C14 C13 120.9(5) . .
C15 C14 H14A 119.6 . .
C13 C14 H14A 119.6 . .
C14 C15 C9 119.9(5) . .
C14 C15 H15A 120.1 . .
C9 C15 H15A 120.1 . .
N3 C16 N4 111.5(4) . .
N3 C16 H16A 124.2 . .
N4 C16 H16A 124.2 . .
C25 C17 C26 119.7(4) 1_556 1_556
C25 C17 N4 119.8(4) 1_556 .
C26 C17 N4 120.5(4) 1_556 .
C19 C18 N4 106.1(4) . .
C19 C18 H18A 127.0 . .
N4 C18 H18A 127.0 . .
C18 C19 N3 110.0(5) . .
C18 C19 H19A 125.0 . .
N3 C19 H19A 125.0 . .
N1 C20 N2 112.0(4) . .
N1 C20 H20A 124.0 . .
N2 C20 H20A 124.0 . .
C22 C21 N2 106.8(4) . .
C22 C21 H21A 126.6 . .
N2 C21 H21A 126.6 . .
C21 C22 N1 109.9(4) . .
C21 C22 H22A 125.1 . .
N1 C22 H22A 125.1 . .
C27 C23 C24 119.9(5) . .
C27 C23 N2 120.2(4) . .
C24 C23 N2 119.9(4) . .
C23 C24 C25 119.7(4) . .
C23 C24 H24A 120.1 . .
C25 C24 H24A 120.1 . .
C17 C25 C24 120.3(5) 1_554 .
C17 C25 H25A 119.9 1_554 .
C24 C25 H25A 119.9 . .
C17 C26 C27 120.0(5) 1_554 .
C17 C26 H26A 120.0 1_554 .
C27 C26 H26A 120.0 . .
C23 C27 C26 120.4(5) . .
C23 C27 H27A 119.8 . .
C26 C27 H27A 119.8 . .

loop_
_geom_bond_atom_site_label_1
_geom_bond_atom_site_label_2
_geom_bond_distance
_geom_bond_site_symmetry_2
Cd1 N3 2.247(4) .
Cd1 O4 2.269(4) 1_655
Cd1 N1 2.287(4) .
Cd1 O3 2.315(3) 2_565
Cd1 O1 2.336(3) .
Cd1 O1 2.497(3) 2_565
Cd1 Cd1 3.7092(9) 2_565
O1 C1 1.271(5) .
O1 Cd1 2.497(3) 2_565
O2 C1 1.238(5) .
O3 C4 1.252(6) .
O3 Cd1 2.315(3) 2_565
O4 C4 1.257(6) .
O4 Cd1 2.269(4) 1_455
O5 C9 1.391(6) .
O5 C8 1.393(6) .
O6 C12 1.323(6) .
O6 H6 0.8200 .
O7 C12 1.214(6) .
N1 C20 1.310(6) .
N1 C22 1.370(6) .
N2 C20 1.351(6) .
N2 C21 1.380(6) .
N2 C23 1.430(6) .
N3 C16 1.319(6) .
N3 C19 1.378(7) .
N4 C16 1.349(6) .
N4 C18 1.377(6) .
N4 C17 1.431(6) .
C1 C2 1.521(6) .
C2 C8 1.390(6) .
C2 C3 1.404(6) .
C3 C5 1.390(6) .
C3 C4 1.501(6) .
C5 C6 1.372(7) .
C5 H5A 0.9300 .
C6 C7 1.381(8) .
C6 H6A 0.9300 .
C7 C8 1.386(7) .
C7 H7A 0.9300 .
C9 C10 1.378(7) .
C9 C15 1.386(7) .
C10 C11 1.402(6) .
C10 H10A 0.9300 .
C11 C13 1.372(7) .
C11 C12 1.485(7) .
C13 C14 1.381(8) .
C13 H13A 0.9300 .
C14 C15 1.362(8) .
C14 H14A 0.9300 .
C15 H15A 0.9300 .
C16 H16A 0.9300 .
C17 C25 1.375(6) 1_556
C17 C26 1.378(7) 1_556
C18 C19 1.353(7) .
C18 H18A 0.9300 .
C19 H19A 0.9300 .
C20 H20A 0.9300 .
C21 C22 1.341(7) .
C21 H21A 0.9300 .
C22 H22A 0.9300 .
C23 C27 1.370(7) .
C23 C24 1.378(7) .
C24 C25 1.387(7) .
C24 H24A 0.9300 .
C25 C17 1.375(6) 1_554
C25 H25A 0.9300 .
C26 C17 1.378(7) 1_554
C26 C27 1.380(7) .
C26 H26A 0.9300 .
C27 H27A 0.9300 .
